data_1502602
loop_
_publ_author_name
'Zheng, Huaiji'
'Huo, Xing'
'Zhao, Changgui'
'Jing, Peng'
'Yang, Juan'
'Fang, Bowen'
'She, Xuegong'

_publ_section_title
;
 Au-catalyzed piperidine synthesis via tandem acyloxy
 migration/intramolecular [3 + 2] cycloaddition of enynyl esters.
;
_journal_issue 24
_journal_name_full 'Organic letters'
_journal_page_first 6448
_journal_page_last 6451
_journal_paper_doi 10.1021/ol202746s
_journal_volume 13
_journal_year 2011
_chemical_formula_sum 'C22 H25 N O5 S'
_chemical_formula_weight 415.49
_chemical_name_systematic
; 
 ? 
;
_space_group_IT_number 14
_symmetry_cell_setting monoclinic
_symmetry_space_group_name_Hall '-P 2ybc'
_symmetry_space_group_name_H-M 'P 1 21/c 1'
_atom_sites_solution_hydrogens geom
_atom_sites_solution_primary direct
_atom_sites_solution_secondary difmap
_audit_creation_method SHELXL-97
_cell_angle_alpha 90.00
_cell_angle_beta 100.741(9)
_cell_angle_gamma 90.00
_cell_formula_units_Z 4
_cell_length_a 24.901(17)
_cell_length_b 7.639(5)
_cell_length_c 11.230(8)
_cell_measurement_reflns_used 1808
_cell_measurement_temperature 296(2)
_cell_measurement_theta_max 23.05
_cell_measurement_theta_min 2.50
_cell_volume 2099(2)
_computing_cell_refinement 'Bruker SAINT'
_computing_data_collection 'Bruker APEX2'
_computing_data_reduction 'Bruker SAINT'
_computing_molecular_graphics 'Bruker SHELXTL'
_computing_publication_material 'Bruker SHELXTL'
_computing_structure_refinement 'SHELXL-97 (Sheldrick, 2008)'
_computing_structure_solution 'SHELXS-97 (Sheldrick, 2008)'
_diffrn_ambient_temperature 296(2)
_diffrn_measured_fraction_theta_full 0.975
_diffrn_measured_fraction_theta_max 0.975
_diffrn_measurement_device_type 'Bruker APEX-II CCD'
_diffrn_measurement_method '\f and \w scans'
_diffrn_radiation_monochromator graphite
_diffrn_radiation_source 'fine-focus sealed tube'
_diffrn_radiation_type MoK\a
_diffrn_radiation_wavelength 0.71073
_diffrn_reflns_av_R_equivalents 0.0526
_diffrn_reflns_av_sigmaI/netI 0.0836
_diffrn_reflns_limit_h_max 29
_diffrn_reflns_limit_h_min -16
_diffrn_reflns_limit_k_max 9
_diffrn_reflns_limit_k_min -9
_diffrn_reflns_limit_l_max 11
_diffrn_reflns_limit_l_min -13
_diffrn_reflns_number 7824
_diffrn_reflns_theta_full 25.20
_diffrn_reflns_theta_max 25.20
_diffrn_reflns_theta_min 2.50
_exptl_absorpt_coefficient_mu 0.187
_exptl_absorpt_correction_T_max 0.9547
_exptl_absorpt_correction_T_min 0.9425
_exptl_absorpt_correction_type multi-scan
_exptl_absorpt_process_details SADABS
_exptl_crystal_colour colorless
_exptl_crystal_density_diffrn 1.315
_exptl_crystal_density_method 'not measured'
_exptl_crystal_description block
_exptl_crystal_F_000 880
_exptl_crystal_size_max 0.32
_exptl_crystal_size_mid 0.30
_exptl_crystal_size_min 0.25
_refine_diff_density_max 0.238
_refine_diff_density_min -0.382
_refine_diff_density_rms 0.059
_refine_ls_extinction_method none
_refine_ls_goodness_of_fit_ref 1.101
_refine_ls_hydrogen_treatment constr
_refine_ls_matrix_type full
_refine_ls_number_parameters 265
_refine_ls_number_reflns 3691
_refine_ls_number_restraints 0
_refine_ls_restrained_S_all 1.101
_refine_ls_R_factor_all 0.1358
_refine_ls_R_factor_gt 0.0762
_refine_ls_shift/su_max 0.000
_refine_ls_shift/su_mean 0.000
_refine_ls_structure_factor_coef Fsqd
_refine_ls_weighting_details 'calc w=1/[\s^2^(Fo^2^)+(0.0282P)^2^+4.3133P] where P=(Fo^2^+2Fc^2^)/3'
_refine_ls_weighting_scheme calc
_refine_ls_wR_factor_gt 0.1451
_refine_ls_wR_factor_ref 0.1720
_reflns_number_gt 2140
_reflns_number_total 3691
_reflns_threshold_expression >2sigma(I)
_cod_data_source_file ol202746s_si_002.cif
_cod_data_source_block p21c
_cod_depositor_comments
;
The following automatic conversions were performed:

'_symmetry_cell_setting' value 'Monoclinic' changed to 'monoclinic'
according to /home/saulius/struct/CIF-dictionaries/cif_core.dic
dictionary named 'cif_core.dic' version 2.4.1 from 2010-06-29.

Automatic conversion script
Id: cif_fix_values 1715 2011-07-08 13:25:40Z adriana 
;
_cod_original_sg_symbol_H-M P2(1)/c
_cod_database_code 1502602

loop_
_symmetry_equiv_pos_as_xyz
'x, y, z'
'-x, y+1/2, -z+1/2'
'-x, -y, -z'
'x, -y-1/2, z-1/2'

loop_
_atom_site_label
_atom_site_type_symbol
_atom_site_fract_x
_atom_site_fract_y
_atom_site_fract_z
_atom_site_U_iso_or_equiv
_atom_site_adp_type
_atom_site_occupancy
_atom_site_symmetry_multiplicity
_atom_site_calc_flag
_atom_site_refinement_flags
C1 C 0.99479(19) 0.7668(7) 0.9595(4) 0.0434(13) Uani 1 1 d .
H1 H 0.9767 0.8376 1.0067 0.052 Uiso 1 1 calc R
C2 C 1.0511(2) 0.7691(7) 0.9773(5) 0.0499(14) Uani 1 1 d .
H2 H 1.0706 0.8413 1.0367 0.060 Uiso 1 1 calc R
C3 C 1.0785(2) 0.6673(7) 0.9092(5) 0.0518(15) Uani 1 1 d .
H3 H 1.1165 0.6701 0.9215 0.062 Uiso 1 1 calc R
C4 C 1.0494(2) 0.5606(8) 0.8223(5) 0.0544(15) Uani 1 1 d .
H4 H 1.0679 0.4907 0.7753 0.065 Uiso 1 1 calc R
C5 C 0.99311(18) 0.5554(7) 0.8037(4) 0.0462(13) Uani 1 1 d .
H5 H 0.9740 0.4814 0.7449 0.055 Uiso 1 1 calc R
C6 C 0.96479(17) 0.6590(6) 0.8714(4) 0.0323(11) Uani 1 1 d .
C7 C 0.90402(18) 0.6697(7) 0.8506(4) 0.0360(11) Uani 1 1 d .
C8 C 0.87029(17) 0.5250(7) 0.7829(4) 0.0415(12) Uani 1 1 d .
H8A H 0.8699 0.4264 0.8372 0.050 Uiso 1 1 calc R
H8B H 0.8877 0.4866 0.7169 0.050 Uiso 1 1 calc R
C9 C 0.81140(16) 0.5773(6) 0.7311(4) 0.0319(11) Uani 1 1 d .
H9 H 0.7968 0.6399 0.7942 0.038 Uiso 1 1 calc R
C10 C 0.80935(17) 0.7000(7) 0.6230(4) 0.0416(13) Uani 1 1 d .
H10A H 0.8297 0.8056 0.6496 0.050 Uiso 1 1 calc R
H10B H 0.8268 0.6436 0.5629 0.050 Uiso 1 1 calc R
C11 C 0.75152(18) 0.7486(6) 0.5657(4) 0.0420(12) Uani 1 1 d .
H11A H 0.7350 0.8162 0.6225 0.050 Uiso 1 1 calc R
H11B H 0.7518 0.8199 0.4943 0.050 Uiso 1 1 calc R
C12 C 0.71657(17) 0.4761(6) 0.6371(4) 0.0358(11) Uani 1 1 d .
H12A H 0.6937 0.3750 0.6119 0.043 Uiso 1 1 calc R
H12B H 0.7008 0.5407 0.6966 0.043 Uiso 1 1 calc R
C13 C 0.77484(16) 0.4171(6) 0.6923(4) 0.0298(10) Uani 1 1 d .
C14 C 0.77108(17) 0.3023(6) 0.8032(4) 0.0345(11) Uani 1 1 d .
C15 C 0.7862(3) 0.1146(8) 0.8013(5) 0.081(2) Uani 1 1 d .
H15A H 0.7879 0.0653 0.8805 0.121 Uiso 1 1 calc R
H15B H 0.8213 0.1038 0.7781 0.121 Uiso 1 1 calc R
H15C H 0.7593 0.0533 0.7440 0.121 Uiso 1 1 calc R
C16 C 0.62231(18) 0.7606(7) 0.4903(4) 0.0447(13) Uani 1 1 d .
C17 C 0.5889(2) 0.7006(9) 0.5664(5) 0.0615(16) Uani 1 1 d .
H17 H 0.5852 0.5815 0.5803 0.074 Uiso 1 1 calc R
C18 C 0.5607(2) 0.8255(12) 0.6220(6) 0.080(2) Uani 1 1 d .
H18 H 0.5379 0.7868 0.6734 0.096 Uiso 1 1 calc R
C19 C 0.5650(3) 1.0002(12) 0.6045(6) 0.077(2) Uani 1 1 d .
C20 C 0.5981(3) 1.0569(9) 0.5275(7) 0.079(2) Uani 1 1 d .
H20 H 0.6010 1.1761 0.5132 0.094 Uiso 1 1 calc R
C21 C 0.6271(2) 0.9397(8) 0.4709(5) 0.0645(17) Uani 1 1 d .
H21 H 0.6499 0.9799 0.4199 0.077 Uiso 1 1 calc R
C22 C 0.5351(3) 1.1274(12) 0.6721(7) 0.122(3) Uani 1 1 d .
H22A H 0.5012 1.0763 0.6836 0.183 Uiso 1 1 calc R
H22B H 0.5278 1.2335 0.6261 0.183 Uiso 1 1 calc R
H22C H 0.5573 1.1533 0.7496 0.183 Uiso 1 1 calc R
N1 N 0.71955(13) 0.5885(5) 0.5316(3) 0.0351(9) Uani 1 1 d .
O1 O 0.88199(13) 0.7939(5) 0.8895(3) 0.0565(10) Uani 1 1 d .
O2 O 0.79858(12) 0.3182(5) 0.6085(3) 0.0409(8) Uani 1 1 d .
H2A H 0.7744 0.2795 0.5555 0.061 Uiso 1 1 calc R
O3 O 0.75648(14) 0.3680(5) 0.8901(3) 0.0539(10) Uani 1 1 d .
O4 O 0.63739(15) 0.4460(5) 0.4165(3) 0.0653(11) Uani 1 1 d .
O5 O 0.68051(14) 0.6941(6) 0.3274(3) 0.0654(12) Uani 1 1 d .
S1 S 0.66379(5) 0.6126(2) 0.42936(11) 0.0480(4) Uani 1 1 d .

loop_
_atom_site_aniso_label
_atom_site_aniso_U_11
_atom_site_aniso_U_22
_atom_site_aniso_U_33
_atom_site_aniso_U_23
_atom_site_aniso_U_13
_atom_site_aniso_U_12
C1 0.042(3) 0.047(3) 0.038(3) -0.003(2) 0.001(2) -0.001(2)
C2 0.049(3) 0.053(4) 0.042(3) 0.000(3) -0.005(2) -0.012(3)
C3 0.035(3) 0.064(4) 0.057(3) 0.015(3) 0.010(3) -0.004(3)
C4 0.042(3) 0.068(4) 0.057(4) -0.010(3) 0.019(3) -0.002(3)
C5 0.041(3) 0.054(4) 0.045(3) -0.008(3) 0.012(2) -0.005(2)
C6 0.034(2) 0.036(3) 0.027(2) 0.000(2) 0.0064(19) -0.002(2)
C7 0.039(3) 0.039(3) 0.030(3) -0.002(2) 0.006(2) 0.000(2)
C8 0.038(3) 0.046(3) 0.038(3) -0.004(2) 0.003(2) 0.000(2)
C9 0.032(2) 0.041(3) 0.023(2) -0.006(2) 0.0060(19) -0.003(2)
C10 0.038(3) 0.057(4) 0.032(3) 0.007(2) 0.010(2) -0.007(2)
C11 0.046(3) 0.042(3) 0.037(3) 0.010(2) 0.005(2) -0.004(2)
C12 0.034(2) 0.044(3) 0.031(3) 0.000(2) 0.008(2) -0.005(2)
C13 0.035(2) 0.037(3) 0.019(2) -0.002(2) 0.0080(18) 0.004(2)
C14 0.040(3) 0.032(3) 0.032(3) 0.002(2) 0.009(2) -0.001(2)
C15 0.151(6) 0.044(4) 0.056(4) 0.008(3) 0.042(4) 0.006(4)
C16 0.038(3) 0.053(4) 0.040(3) 0.011(3) 0.000(2) 0.003(2)
C17 0.050(3) 0.071(4) 0.063(4) 0.016(3) 0.011(3) 0.005(3)
C18 0.056(4) 0.128(7) 0.059(4) 0.020(5) 0.020(3) 0.020(4)
C19 0.066(4) 0.100(6) 0.056(4) -0.007(4) -0.008(3) 0.030(4)
C20 0.067(4) 0.068(5) 0.096(5) 0.003(4) 0.003(4) 0.013(4)
C21 0.052(3) 0.067(5) 0.074(4) 0.017(4) 0.012(3) 0.006(3)
C22 0.102(6) 0.153(9) 0.098(6) -0.049(6) -0.012(5) 0.059(6)
N1 0.033(2) 0.044(3) 0.027(2) 0.0070(19) 0.0023(16) -0.0010(18)
O1 0.047(2) 0.061(3) 0.061(2) -0.027(2) 0.0085(18) 0.0022(19)
O2 0.0412(18) 0.054(2) 0.0289(18) -0.0139(16) 0.0096(14) 0.0049(16)
O3 0.083(3) 0.053(2) 0.0309(19) 0.0060(18) 0.0231(18) 0.015(2)
O4 0.066(2) 0.067(3) 0.051(2) -0.005(2) -0.0178(19) -0.009(2)
O5 0.068(2) 0.101(3) 0.0246(19) 0.015(2) 0.0020(17) 0.005(2)
S1 0.0472(7) 0.0630(10) 0.0297(7) 0.0036(7) -0.0032(5) -0.0002(7)

loop_
_atom_type_symbol
_atom_type_description
_atom_type_scat_dispersion_real
_atom_type_scat_dispersion_imag
_atom_type_scat_source
C C 0.0033 0.0016 'International Tables Vol C Tables 4.2.6.8 and 6.1.1.4'
H H 0.0000 0.0000 'International Tables Vol C Tables 4.2.6.8 and 6.1.1.4'
N N 0.0061 0.0033 'International Tables Vol C Tables 4.2.6.8 and 6.1.1.4'
O O 0.0106 0.0060 'International Tables Vol C Tables 4.2.6.8 and 6.1.1.4'
S S 0.1246 0.1234 'International Tables Vol C Tables 4.2.6.8 and 6.1.1.4'

loop_
_geom_angle_atom_site_label_1
_geom_angle_atom_site_label_2
_geom_angle_atom_site_label_3
_geom_angle
C2 C1 C6 120.5(5)
C2 C1 H1 119.8
C6 C1 H1 119.8
C3 C2 C1 120.9(5)
C3 C2 H2 119.5
C1 C2 H2 119.5
C2 C3 C4 119.1(5)
C2 C3 H3 120.4
C4 C3 H3 120.4
C3 C4 C5 120.8(5)
C3 C4 H4 119.6
C5 C4 H4 119.6
C6 C5 C4 120.7(5)
C6 C5 H5 119.7
C4 C5 H5 119.7
C5 C6 C1 118.0(4)
C5 C6 C7 123.7(4)
C1 C6 C7 118.3(4)
O1 C7 C6 119.9(4)
O1 C7 C8 120.5(4)
C6 C7 C8 119.6(4)
C7 C8 C9 114.0(4)
C7 C8 H8A 108.8
C9 C8 H8A 108.8
C7 C8 H8B 108.8
C9 C8 H8B 108.8
H8A C8 H8B 107.7
C10 C9 C8 110.5(4)
C10 C9 C13 109.4(3)
C8 C9 C13 112.1(4)
C10 C9 H9 108.2
C8 C9 H9 108.2
C13 C9 H9 108.2
C11 C10 C9 112.2(4)
C11 C10 H10A 109.2
C9 C10 H10A 109.2
C11 C10 H10B 109.2
C9 C10 H10B 109.2
H10A C10 H10B 107.9
N1 C11 C10 109.5(4)
N1 C11 H11A 109.8
C10 C11 H11A 109.8
N1 C11 H11B 109.8
C10 C11 H11B 109.8
H11A C11 H11B 108.2
N1 C12 C13 108.0(3)
N1 C12 H12A 110.1
C13 C12 H12A 110.1
N1 C12 H12B 110.1
C13 C12 H12B 110.1
H12A C12 H12B 108.4
O2 C13 C12 111.6(3)
O2 C13 C9 108.3(3)
C12 C13 C9 110.2(4)
O2 C13 C14 109.2(4)
C12 C13 C14 107.4(3)
C9 C13 C14 110.2(3)
O3 C14 C15 121.8(5)
O3 C14 C13 119.2(4)
C15 C14 C13 119.0(4)
C14 C15 H15A 109.5
C14 C15 H15B 109.5
H15A C15 H15B 109.5
C14 C15 H15C 109.5
H15A C15 H15C 109.5
H15B C15 H15C 109.5
C17 C16 C21 120.2(5)
C17 C16 S1 119.7(5)
C21 C16 S1 119.8(4)
C16 C17 C18 117.5(6)
C16 C17 H17 121.3
C18 C17 H17 121.3
C19 C18 C17 123.1(6)
C19 C18 H18 118.4
C17 C18 H18 118.4
C18 C19 C20 118.4(7)
C18 C19 C22 120.0(8)
C20 C19 C22 121.6(8)
C19 C20 C21 120.9(7)
C19 C20 H20 119.5
C21 C20 H20 119.5
C20 C21 C16 119.9(6)
C20 C21 H21 120.1
C16 C21 H21 120.1
C19 C22 H22A 109.5
C19 C22 H22B 109.5
H22A C22 H22B 109.5
C19 C22 H22C 109.5
H22A C22 H22C 109.5
H22B C22 H22C 109.5
C11 N1 C12 112.4(3)
C11 N1 S1 115.8(3)
C12 N1 S1 117.7(3)
C13 O2 H2A 109.5
O4 S1 O5 120.2(2)
O4 S1 N1 106.6(2)
O5 S1 N1 105.9(2)
O4 S1 C16 108.7(3)
O5 S1 C16 108.2(3)
N1 S1 C16 106.4(2)

loop_
_geom_bond_atom_site_label_1
_geom_bond_atom_site_label_2
_geom_bond_distance
C1 C2 1.378(6)
C1 C6 1.393(6)
C1 H1 0.9300
C2 C3 1.361(7)
C2 H2 0.9300
C3 C4 1.370(7)
C3 H3 0.9300
C4 C5 1.379(6)
C4 H4 0.9300
C5 C6 1.379(6)
C5 H5 0.9300
C6 C7 1.490(6)
C7 O1 1.217(5)
C7 C8 1.506(6)
C8 C9 1.526(6)
C8 H8A 0.9700
C8 H8B 0.9700
C9 C10 1.527(6)
C9 C13 1.539(6)
C9 H9 0.9800
C10 C11 1.510(6)
C10 H10A 0.9700
C10 H10B 0.9700
C11 N1 1.470(6)
C11 H11A 0.9700
C11 H11B 0.9700
C12 N1 1.476(5)
C12 C13 1.535(6)
C12 H12A 0.9700
C12 H12B 0.9700
C13 O2 1.419(5)
C13 C14 1.541(6)
C14 O3 1.212(5)
C14 C15 1.483(7)
C15 H15A 0.9600
C15 H15B 0.9600
C15 H15C 0.9600
C16 C17 1.378(7)
C16 C21 1.394(8)
C16 S1 1.754(5)
C17 C18 1.399(9)
C17 H17 0.9300
C18 C19 1.357(10)
C18 H18 0.9300
C19 C20 1.372(9)
C19 C22 1.512(9)
C20 C21 1.377(8)
C20 H20 0.9300
C21 H21 0.9300
C22 H22A 0.9600
C22 H22B 0.9600
C22 H22C 0.9600
N1 S1 1.639(4)
O2 H2A 0.8200
O4 S1 1.428(4)
O5 S1 1.432(4)

loop_
_geom_torsion_atom_site_label_1
_geom_torsion_atom_site_label_2
_geom_torsion_atom_site_label_3
_geom_torsion_atom_site_label_4
_geom_torsion
C6 C1 C2 C3 0.3(8)
C1 C2 C3 C4 -0.4(8)
C2 C3 C4 C5 -0.1(8)
C3 C4 C5 C6 0.7(8)
C4 C5 C6 C1 -0.7(7)
C4 C5 C6 C7 175.6(5)
C2 C1 C6 C5 0.3(7)
C2 C1 C6 C7 -176.3(4)
C5 C6 C7 O1 -160.4(5)
C1 C6 C7 O1 15.9(7)
C5 C6 C7 C8 20.4(7)
C1 C6 C7 C8 -163.3(4)
O1 C7 C8 C9 20.3(6)
C6 C7 C8 C9 -160.5(4)
C7 C8 C9 C10 72.4(5)
C7 C8 C9 C13 -165.3(4)
C8 C9 C10 C11 177.5(4)
C13 C9 C10 C11 53.6(5)
C9 C10 C11 N1 -55.6(5)
N1 C12 C13 O2 -61.2(5)
N1 C12 C13 C9 59.1(4)
N1 C12 C13 C14 179.2(4)
C10 C9 C13 O2 67.1(4)
C8 C9 C13 O2 -55.9(4)
C10 C9 C13 C12 -55.2(4)
C8 C9 C13 C12 -178.1(3)
C10 C9 C13 C14 -173.5(3)
C8 C9 C13 C14 63.5(4)
O2 C13 C14 O3 173.3(4)
C12 C13 C14 O3 -65.6(5)
C9 C13 C14 O3 54.5(5)
O2 C13 C14 C15 -5.8(6)
C12 C13 C14 C15 115.3(5)
C9 C13 C14 C15 -124.6(5)
C21 C16 C17 C18 0.0(8)
S1 C16 C17 C18 173.9(4)
C16 C17 C18 C19 -0.2(9)
C17 C18 C19 C20 0.8(10)
C17 C18 C19 C22 -177.3(6)
C18 C19 C20 C21 -1.2(10)
C22 C19 C20 C21 176.9(6)
C19 C20 C21 C16 1.0(9)
C17 C16 C21 C20 -0.4(8)
S1 C16 C21 C20 -174.3(4)
C10 C11 N1 C12 60.8(5)
C10 C11 N1 S1 -160.0(3)
C13 C12 N1 C11 -62.6(5)
C13 C12 N1 S1 158.9(3)
C11 N1 S1 O4 -175.9(3)
C12 N1 S1 O4 -38.9(4)
C11 N1 S1 O5 54.9(4)
C12 N1 S1 O5 -168.0(3)
C11 N1 S1 C16 -60.0(4)
C12 N1 S1 C16 77.0(4)
C17 C16 S1 O4 30.0(5)
C21 C16 S1 O4 -156.1(4)
C17 C16 S1 O5 162.1(4)
C21 C16 S1 O5 -24.0(5)
C17 C16 S1 N1 -84.4(4)
C21 C16 S1 N1 89.5(5)
